data_1543797
loop_
_publ_author_name
'Barthel, Andr\'e'
'Kaden, Felix'
'J\"ager, Anne'
'Metz, Peter'

_publ_section_title
;
 Enantioselective Synthesis of Guaianolides in the Osmitopsin Family by
 Domino Metathesis.
;
_journal_issue 13
_journal_name_full 'Organic letters'
_journal_page_first 3298
_journal_page_last 3301
_journal_paper_doi 10.1021/acs.orglett.6b01619
_journal_volume 18
_journal_year 2016
_chemical_absolute_configuration syn
_chemical_compound_source synthesis
_chemical_formula_moiety 'C14 H20 O3'
_chemical_formula_sum 'C14 H20 O3'
_chemical_formula_weight 236.30
_space_group_IT_number 19
_symmetry_cell_setting orthorhombic
_symmetry_Int_Tables_number 19
_symmetry_space_group_name_Hall 'P 2ac 2ab'
_symmetry_space_group_name_H-M 'P 21 21 21'
_atom_sites_solution_hydrogens geom
_atom_sites_solution_primary direct
_atom_sites_solution_secondary difmap
_audit_creation_method SHELXL-97
_cell_angle_alpha 90.00
_cell_angle_beta 90.00
_cell_angle_gamma 90.00
_cell_formula_units_Z 4
_cell_length_a 6.223(1)
_cell_length_b 7.076(1)
_cell_length_c 28.090(5)
_cell_measurement_reflns_used 455
_cell_measurement_temperature 198(2)
_cell_measurement_theta_max 21.384
_cell_measurement_theta_min 4.081
_cell_volume 1236.9(3)
_computing_cell_refinement 'Dirax/lsq (Duisenberg, 1992)'
_computing_data_collection 'Collect (Nonius BV, 1999)'
_computing_data_reduction 'EvalCCD (Duisenberg et al., 2003)'
_computing_molecular_graphics 'ORTEP-3 for Windows (Farrugia, 1997)'
_computing_publication_material 'WinGX (Farrugia 1999), enCIFer (Allen et al. 2004)'
_computing_structure_refinement 'SHELXL-97 (Sheldrick, 1997), WinGX (Farrugia 1999), PLATON (Spek 2005)'
_computing_structure_solution 'SIR2004 (Burla et al., 2005)'
_diffrn_ambient_temperature 198(2)
_diffrn_detector_area_resol_mean 9
_diffrn_measured_fraction_theta_full 0.994
_diffrn_measured_fraction_theta_max 0.994
_diffrn_measurement_device_type KappaCCD
_diffrn_measurement_method \f
_diffrn_radiation_monochromator graphite
_diffrn_radiation_probe x-ray
_diffrn_radiation_type MoK\a
_diffrn_radiation_wavelength 0.71073
_diffrn_reflns_av_R_equivalents 0.0412
_diffrn_reflns_av_sigmaI/netI 0.0219
_diffrn_reflns_limit_h_max 7
_diffrn_reflns_limit_h_min -7
_diffrn_reflns_limit_k_max 8
_diffrn_reflns_limit_k_min -8
_diffrn_reflns_limit_l_max 33
_diffrn_reflns_limit_l_min -33
_diffrn_reflns_number 28283
_diffrn_reflns_theta_full 25.40
_diffrn_reflns_theta_max 25.40
_diffrn_reflns_theta_min 3.35
_diffrn_source 'fine-focus sealed tube'
_exptl_absorpt_coefficient_mu 0.088
_exptl_absorpt_correction_T_max 0.9759
_exptl_absorpt_correction_T_min 0.9353
_exptl_absorpt_correction_type multi-scan
_exptl_absorpt_process_details 'SADABS version 2.10 (Sheldrick,Bruker AXS Inc.,2002)'
_exptl_crystal_colour 'light yellow'
_exptl_crystal_density_diffrn 1.269
_exptl_crystal_density_method 'not measured'
_exptl_crystal_description block
_exptl_crystal_F_000 512
_exptl_crystal_size_max 0.30
_exptl_crystal_size_mid 0.28
_exptl_crystal_size_min 0.28
_refine_diff_density_max 0.180
_refine_diff_density_min -0.159
_refine_diff_density_rms 0.036
_refine_ls_abs_structure_details 'Flack H D (1983), Acta Cryst. A39, 876-881'
_refine_ls_abs_structure_Flack 0.1(15)
_refine_ls_extinction_method none
_refine_ls_goodness_of_fit_ref 1.059
_refine_ls_hydrogen_treatment constr
_refine_ls_matrix_type full
_refine_ls_number_parameters 156
_refine_ls_number_reflns 2277
_refine_ls_number_restraints 0
_refine_ls_restrained_S_all 1.059
_refine_ls_R_factor_all 0.0543
_refine_ls_R_factor_gt 0.0419
_refine_ls_shift/su_max 0.000
_refine_ls_shift/su_mean 0.000
_refine_ls_structure_factor_coef Fsqd
_refine_ls_weighting_details 'calc w=1/[\s^2^(Fo^2^)+(0.0365P)^2^+0.5292P] where P=(Fo^2^+2Fc^2^)/3'
_refine_ls_weighting_scheme calc
_refine_ls_wR_factor_gt 0.0890
_refine_ls_wR_factor_ref 0.0943
_reflns_number_gt 1949
_reflns_number_total 2277
_reflns_threshold_expression >2sigma(I)
_cod_data_source_file ol6b01619_si_002.cif
_cod_data_source_block an315
_cod_database_code 1543797

loop_
_symmetry_equiv_pos_as_xyz
'x, y, z'
'-x+1/2, -y, z+1/2'
'x+1/2, -y+1/2, -z'
'-x, y+1/2, -z+1/2'

loop_
_atom_site_label
_atom_site_type_symbol
_atom_site_fract_x
_atom_site_fract_y
_atom_site_fract_z
_atom_site_U_iso_or_equiv
_atom_site_adp_type
_atom_site_occupancy
_atom_site_symmetry_multiplicity
_atom_site_calc_flag
_atom_site_refinement_flags
C1 C -0.1385(4) 1.2508(3) 0.87679(9) 0.0431(6) Uani 1 1 d .
H1A H -0.1408 1.3895 0.8722 0.052 Uiso 1 1 calc R
H1B H -0.2743 1.2115 0.8923 0.052 Uiso 1 1 calc R
C2 C -0.1082(4) 1.1491(3) 0.82960(8) 0.0444(6) Uani 1 1 d .
H2A H -0.0243 1.2282 0.8072 0.053 Uiso 1 1 calc R
H2B H -0.2490 1.1198 0.8149 0.053 Uiso 1 1 calc R
C3 C 0.0139(3) 0.9667(3) 0.84137(7) 0.0335(5) Uani 1 1 d .
H3 H -0.0949 0.8722 0.8523 0.040 Uiso 1 1 calc R
C4 C 0.1292(4) 0.8804(3) 0.79836(7) 0.0395(6) Uani 1 1 d .
H4 H 0.0200 0.8727 0.7723 0.047 Uiso 1 1 calc R
C5 C 0.2035(4) 0.6784(3) 0.80767(8) 0.0434(6) Uani 1 1 d .
H5A H 0.0757 0.6014 0.8157 0.052 Uiso 1 1 calc R
H5B H 0.2640 0.6274 0.7777 0.052 Uiso 1 1 calc R
C6 C 0.3695(4) 0.6517(3) 0.84692(7) 0.0426(6) Uani 1 1 d .
H6A H 0.4867 0.7443 0.8419 0.051 Uiso 1 1 calc R
H6B H 0.4325 0.5239 0.8436 0.051 Uiso 1 1 calc R
C7 C 0.2863(4) 0.6738(3) 0.89779(7) 0.0324(5) Uani 1 1 d .
H7 H 0.1507 0.5998 0.9020 0.039 Uiso 1 1 calc R
C8 C 0.2550(3) 0.8759(3) 0.91577(6) 0.0270(4) Uani 1 1 d .
H8 H 0.1701 0.8677 0.9459 0.032 Uiso 1 1 calc R
C9 C 0.1465(3) 1.0221(3) 0.88474(7) 0.0276(4) Uani 1 1 d .
C10 C 0.0520(3) 1.1923(3) 0.90601(7) 0.0336(5) Uani 1 1 d .
C11 C 0.0630(4) 1.2373(3) 0.95785(8) 0.0464(6) Uani 1 1 d .
H11A H 0.2028 1.1980 0.9705 0.070 Uiso 1 1 calc R
H11B H -0.0517 1.1698 0.9747 0.070 Uiso 1 1 calc R
H11C H 0.0450 1.3737 0.9624 0.070 Uiso 1 1 calc R
C12 C 0.3113(4) 1.0023(4) 0.77935(8) 0.0549(7) Uani 1 1 d .
H12A H 0.2549 1.1265 0.7702 0.082 Uiso 1 1 calc R
H12B H 0.3755 0.9411 0.7515 0.082 Uiso 1 1 calc R
H12C H 0.4209 1.0180 0.8041 0.082 Uiso 1 1 calc R
C13 C 0.4543(4) 0.6094(3) 0.93379(8) 0.0387(5) Uani 1 1 d .
H13A H 0.3862 0.5682 0.9639 0.046 Uiso 1 1 calc R
H13B H 0.5423 0.5046 0.9209 0.046 Uiso 1 1 calc R
C14 C 0.5865(3) 0.7829(3) 0.94105(7) 0.0375(5) Uani 1 1 d .
O15 O 0.7672(2) 0.7973(3) 0.95545(6) 0.0571(5) Uani 1 1 d .
O16 O 0.4709(2) 0.9365(2) 0.92874(5) 0.0358(4) Uani 1 1 d .
O17 O 0.2526(2) 1.20326(19) 0.87936(5) 0.0339(4) Uani 1 1 d .

loop_
_atom_site_aniso_label
_atom_site_aniso_U_11
_atom_site_aniso_U_22
_atom_site_aniso_U_33
_atom_site_aniso_U_23
_atom_site_aniso_U_13
_atom_site_aniso_U_12
C1 0.0359(11) 0.0364(12) 0.0571(14) 0.0089(11) 0.0039(11) -0.0020(11)
C2 0.0360(12) 0.0499(14) 0.0474(13) 0.0089(11) -0.0121(11) -0.0025(11)
C3 0.0291(11) 0.0394(12) 0.0320(11) 0.0050(9) -0.0050(9) -0.0093(10)
C4 0.0420(13) 0.0498(14) 0.0266(10) 0.0010(10) -0.0089(10) -0.0112(12)
C5 0.0520(15) 0.0475(14) 0.0307(11) -0.0091(10) -0.0022(10) -0.0067(12)
C6 0.0509(14) 0.0395(13) 0.0373(11) -0.0064(10) 0.0028(11) 0.0054(11)
C7 0.0367(11) 0.0297(11) 0.0308(10) 0.0026(8) -0.0021(9) -0.0048(9)
C8 0.0238(10) 0.0328(10) 0.0243(9) 0.0024(8) -0.0007(8) -0.0087(9)
C9 0.0273(10) 0.0296(11) 0.0261(10) 0.0018(8) 0.0023(8) -0.0077(9)
C10 0.0350(11) 0.0314(11) 0.0345(11) 0.0059(9) 0.0048(9) -0.0046(10)
C11 0.0621(16) 0.0360(13) 0.0409(13) -0.0042(10) 0.0098(12) -0.0013(12)
C12 0.0605(17) 0.0625(16) 0.0417(13) 0.0048(13) 0.0138(12) -0.0110(14)
C13 0.0420(13) 0.0366(12) 0.0375(12) 0.0043(10) -0.0015(10) 0.0055(11)
C14 0.0307(12) 0.0548(14) 0.0268(10) 0.0091(10) 0.0012(9) 0.0017(11)
O15 0.0305(9) 0.0832(13) 0.0577(10) 0.0150(9) -0.0109(8) -0.0027(9)
O16 0.0297(8) 0.0385(8) 0.0391(8) 0.0028(6) -0.0090(7) -0.0081(7)
O17 0.0337(8) 0.0311(7) 0.0369(8) 0.0051(6) 0.0010(7) -0.0088(7)

loop_
_atom_type_symbol
_atom_type_description
_atom_type_scat_dispersion_real
_atom_type_scat_dispersion_imag
_atom_type_scat_source
C C 0.0033 0.0016 'International Tables Vol C Tables 4.2.6.8 and 6.1.1.4'
H H 0.0000 0.0000 'International Tables Vol C Tables 4.2.6.8 and 6.1.1.4'
O O 0.0106 0.0060 'International Tables Vol C Tables 4.2.6.8 and 6.1.1.4'

loop_
_geom_angle_atom_site_label_1
_geom_angle_atom_site_label_2
_geom_angle_atom_site_label_3
_geom_angle
C10 C1 C2 104.37(19)
C10 C1 H1A 110.9
C2 C1 H1A 110.9
C10 C1 H1B 110.9
C2 C1 H1B 110.9
H1A C1 H1B 108.9
C1 C2 C3 105.78(18)
C1 C2 H2A 110.6
C3 C2 H2A 110.6
C1 C2 H2B 110.6
C3 C2 H2B 110.6
H2A C2 H2B 108.7
C9 C3 C4 118.69(18)
C9 C3 C2 102.94(17)
C4 C3 C2 113.41(18)
C9 C3 H3 107.1
C4 C3 H3 107.0
C2 C3 H3 107.1
C12 C4 C5 111.5(2)
C12 C4 C3 113.54(19)
C5 C4 C3 112.35(18)
C12 C4 H4 106.3
C5 C4 H4 106.3
C3 C4 H4 106.3
C6 C5 C4 116.51(18)
C6 C5 H5A 108.2
C4 C5 H5A 108.2
C6 C5 H5B 108.2
C4 C5 H5B 108.2
H5A C5 H5B 107.3
C5 C6 C7 115.7(2)
C5 C6 H6A 108.3
C7 C6 H6A 108.3
C5 C6 H6B 108.3
C7 C6 H6B 108.3
H6A C6 H6B 107.4
C13 C7 C6 110.93(19)
C13 C7 C8 98.49(16)
C6 C7 C8 116.60(17)
C13 C7 H7 110.1
C6 C7 H7 110.1
C8 C7 H7 110.1
O16 C8 C9 110.77(16)
O16 C8 C7 103.91(16)
C9 C8 C7 120.41(16)
O16 C8 H8 107.0
C9 C8 H8 107.0
C7 C8 H8 107.0
O17 C9 C10 59.95(12)
O17 C9 C8 117.49(16)
C10 C9 C8 120.38(16)
O17 C9 C3 113.03(16)
C10 C9 C3 108.67(18)
C8 C9 C3 121.80(17)
O17 C10 C9 59.42(12)
O17 C10 C11 116.79(18)
C9 C10 C11 123.65(19)
O17 C10 C1 112.40(16)
C9 C10 C1 108.69(18)
C11 C10 C1 120.7(2)
C10 C11 H11A 109.5
C10 C11 H11B 109.5
H11A C11 H11B 109.5
C10 C11 H11C 109.5
H11A C11 H11C 109.5
H11B C11 H11C 109.5
C4 C12 H12A 109.5
C4 C12 H12B 109.5
H12A C12 H12B 109.5
C4 C12 H12C 109.5
H12A C12 H12C 109.5
H12B C12 H12C 109.5
C14 C13 C7 102.90(17)
C14 C13 H13A 111.2
C7 C13 H13A 111.2
C14 C13 H13B 111.2
C7 C13 H13B 111.2
H13A C13 H13B 109.1
O15 C14 O16 121.2(2)
O15 C14 C13 129.3(2)
O16 C14 C13 109.50(17)
C14 O16 C8 108.60(16)
C9 O17 C10 60.63(13)

loop_
_geom_bond_atom_site_label_1
_geom_bond_atom_site_label_2
_geom_bond_distance
C1 C10 1.500(3)
C1 C2 1.520(3)
C1 H1A 0.9900
C1 H1B 0.9900
C2 C3 1.534(3)
C2 H2A 0.9900
C2 H2B 0.9900
C3 C9 1.523(3)
C3 C4 1.532(3)
C3 H3 1.0000
C4 C12 1.521(3)
C4 C5 1.524(3)
C4 H4 1.0000
C5 C6 1.523(3)
C5 H5A 0.9900
C5 H5B 0.9900
C6 C7 1.528(3)
C6 H6A 0.9900
C6 H6B 0.9900
C7 C13 1.524(3)
C7 C8 1.529(3)
C7 H7 1.0000
C8 O16 1.457(2)
C8 C9 1.512(3)
C8 H8 1.0000
C9 O17 1.450(2)
C9 C10 1.467(3)
C10 O17 1.458(2)
C10 C11 1.492(3)
C11 H11A 0.9800
C11 H11B 0.9800
C11 H11C 0.9800
C12 H12A 0.9800
C12 H12B 0.9800
C12 H12C 0.9800
C13 C14 1.492(3)
C13 H13A 0.9900
C13 H13B 0.9900
C14 O15 1.199(3)
C14 O16 1.349(3)

loop_
_geom_torsion_atom_site_label_1
_geom_torsion_atom_site_label_2
_geom_torsion_atom_site_label_3
_geom_torsion_atom_site_label_4
_geom_torsion
C10 C1 C2 C3 29.8(2)
C1 C2 C3 C9 -29.9(2)
C1 C2 C3 C4 -159.40(18)
C9 C3 C4 C12 -55.0(3)
C2 C3 C4 C12 66.0(2)
C9 C3 C4 C5 72.6(2)
C2 C3 C4 C5 -166.40(19)
C12 C4 C5 C6 65.6(3)
C3 C4 C5 C6 -63.2(3)
C4 C5 C6 C7 73.3(3)
C5 C6 C7 C13 169.69(19)
C5 C6 C7 C8 -78.7(3)
C13 C7 C8 O16 38.99(18)
C6 C7 C8 O16 -79.6(2)
C13 C7 C8 C9 163.68(17)
C6 C7 C8 C9 45.1(3)
O16 C8 C9 O17 -9.5(2)
C7 C8 C9 O17 -130.89(19)
O16 C8 C9 C10 -79.1(2)
C7 C8 C9 C10 159.55(18)
O16 C8 C9 C3 137.80(18)
C7 C8 C9 C3 16.4(3)
C4 C3 C9 O17 80.7(2)
C2 C3 C9 O17 -45.5(2)
C4 C3 C9 C10 145.17(19)
C2 C3 C9 C10 19.0(2)
C4 C3 C9 C8 -67.9(3)
C2 C3 C9 C8 165.88(18)
C8 C9 C10 O17 106.21(19)
C3 C9 C10 O17 -106.35(17)
O17 C9 C10 C11 -103.6(2)
C8 C9 C10 C11 2.6(3)
C3 C9 C10 C11 150.0(2)
O17 C9 C10 C1 105.51(17)
C8 C9 C10 C1 -148.28(18)
C3 C9 C10 C1 -0.8(2)
C2 C1 C10 O17 45.8(2)
C2 C1 C10 C9 -18.0(2)
C2 C1 C10 C11 -169.8(2)
C6 C7 C13 C14 86.6(2)
C8 C7 C13 C14 -36.3(2)
C7 C13 C14 O15 -158.1(2)
C7 C13 C14 O16 22.1(2)
O15 C14 O16 C8 -176.26(18)
C13 C14 O16 C8 3.6(2)
C9 C8 O16 C14 -158.50(16)
C7 C8 O16 C14 -27.82(19)
C8 C9 O17 C10 -110.95(19)
C3 C9 O17 C10 98.98(19)
C11 C10 O17 C9 115.0(2)
C1 C10 O17 C9 -99.1(2)
